data_1541911
loop_
_publ_author_name
'Sutton, Andrew'
'Clark, David'
'Scott, Brian'
'Gordon, John'

_publ_section_title
;
 Synthesis and Characterization of Cerium(IV) Metallocenes
;
_journal_issue 4
_journal_name_full Inorganics
_journal_page_first 589
_journal_paper_doi 10.3390/inorganics3040589
_journal_volume 3
_journal_year 2015
_chemical_formula_sum 'C30 H60 Ce O2 Si4'
_chemical_formula_weight 705.26
_space_group_crystal_system monoclinic
_space_group_IT_number 14
_space_group_name_Hall '-P 2ybc'
_space_group_name_H-M_alt 'P 1 21/c 1'
_symmetry_space_group_name_Hall '-P 2ybc'
_symmetry_space_group_name_H-M 'P 1 21/c 1'
_atom_sites_solution_hydrogens geom
_audit_creation_method SHELXL-2014/7
_cell_angle_alpha 90
_cell_angle_beta 116.801(7)
_cell_angle_gamma 90
_cell_formula_units_Z 4
_cell_length_a 11.199(6)
_cell_length_b 34.737(18)
_cell_length_c 10.931(6)
_cell_measurement_reflns_used 1328
_cell_measurement_temperature 140(1)
_cell_measurement_theta_max 16.77
_cell_measurement_theta_min 2.17
_cell_volume 3796(4)
_computing_cell_refinement 'SAINT+, v. 7.66a (Bruker AXS, 2009)'
_computing_data_collection 'APEX II, v. 7.0 (Bruker AXS, 2009)'
_computing_data_reduction 'SAINT+, v. 7.66a (Bruker AXS, 2009)'
_computing_molecular_graphics 'SHELXTL, v. 6.14, (Bruker AXS, 2000)'
_computing_publication_material 'SHELXTL, v. 6.14, (Bruker AXS, 2000)'
_computing_structure_refinement 'SHELXL-97 (Sheldrick, 1997)'
_computing_structure_solution 'SHELXS-97 (Sheldrick, 1990)'
_diffrn_ambient_temperature 140(1)
_diffrn_measured_fraction_theta_full 0.999
_diffrn_measured_fraction_theta_max 0.996
_diffrn_measurement_device_type 'Bruker D8 with APEXII CCD'
_diffrn_measurement_method '\w scans'
_diffrn_radiation_type MoK\a
_diffrn_radiation_wavelength 0.71073
_diffrn_reflns_av_R_equivalents 0.2058
_diffrn_reflns_av_unetI/netI 0.1740
_diffrn_reflns_laue_measured_fraction_full 0.999
_diffrn_reflns_laue_measured_fraction_max 0.996
_diffrn_reflns_limit_h_max 13
_diffrn_reflns_limit_h_min -13
_diffrn_reflns_limit_k_max 42
_diffrn_reflns_limit_k_min -42
_diffrn_reflns_limit_l_max 13
_diffrn_reflns_limit_l_min -13
_diffrn_reflns_number 36532
_diffrn_reflns_point_group_measured_fraction_full 0.999
_diffrn_reflns_point_group_measured_fraction_max 0.996
_diffrn_reflns_theta_full 25.000
_diffrn_reflns_theta_max 25.782
_diffrn_reflns_theta_min 2.037
_diffrn_standards_decay_% 0
_diffrn_standards_interval_count 0
_diffrn_standards_interval_time 0
_diffrn_standards_number 0
_exptl_absorpt_coefficient_mu 1.348
_exptl_absorpt_correction_T_max 0.898
_exptl_absorpt_correction_T_min 0.874
_exptl_absorpt_correction_type multi-scan
_exptl_absorpt_process_details 'SADABS v. 2.03 (Sheldrick, 2008)'
_exptl_crystal_colour colorless
_exptl_crystal_density_diffrn 1.234
_exptl_crystal_description block
_exptl_crystal_F_000 1480
_exptl_crystal_size_max 0.120
_exptl_crystal_size_mid 0.100
_exptl_crystal_size_min 0.080
_refine_diff_density_max 1.027
_refine_diff_density_min -1.839
_refine_diff_density_rms 0.149
_refine_ls_extinction_method none
_refine_ls_goodness_of_fit_ref 0.966
_refine_ls_hydrogen_treatment constr
_refine_ls_matrix_type full
_refine_ls_number_parameters 352
_refine_ls_number_reflns 7265
_refine_ls_number_restraints 31
_refine_ls_restrained_S_all 0.972
_refine_ls_R_factor_all 0.1595
_refine_ls_R_factor_gt 0.0696
_refine_ls_shift/su_max 0.001
_refine_ls_shift/su_mean 0.000
_refine_ls_structure_factor_coef Fsqd
_refine_ls_weighting_details 'w=1/[\s^2^(Fo^2^)+(0.0655P)^2^] where P=(Fo^2^+2Fc^2^)/3'
_refine_ls_weighting_scheme calc
_refine_ls_wR_factor_gt 0.1389
_refine_ls_wR_factor_ref 0.1775
_reflns_Friedel_coverage 0.000
_reflns_number_gt 3776
_reflns_number_total 7265
_reflns_threshold_expression 'I > 2\s(I)'
_cod_data_source_file apx539_fulla.cif
_cod_data_source_block apx539_fulla
_cod_original_cell_volume 3795(3)
_cod_database_code 1541911
_shelx_shelxl_version_number 2014/7
_shelx_space_group_comment
;
The symmetry employed for this shelxl refinement is uniquely defined
by the following loop, which should always be used as a source of
symmetry information in preference to the above space-group names.
They are only intended as comments.
;
_shelx_estimated_absorpt_t_min 0.855
_shelx_estimated_absorpt_t_max 0.900

loop_
_space_group_symop_operation_xyz
'x, y, z'
'-x, y+1/2, -z+1/2'
'-x, -y, -z'
'x, -y-1/2, z-1/2'

loop_
_atom_site_label
_atom_site_type_symbol
_atom_site_fract_x
_atom_site_fract_y
_atom_site_fract_z
_atom_site_U_iso_or_equiv
_atom_site_adp_type
_atom_site_occupancy
_atom_site_site_symmetry_order
_atom_site_calc_flag
_atom_site_refinement_flags_posn
_atom_site_refinement_flags_adp
_atom_site_refinement_flags_occupancy
_atom_site_disorder_assembly
_atom_site_disorder_group
Ce1 Ce 0.73182(5) 0.12719(2) 0.94691(5) 0.03217(18) Uani 1 1 d . . . . .
Si1 Si 0.4078(3) 0.11483(8) 1.0387(4) 0.0589(9) Uani 1 1 d D . . . .
Si2 Si 0.9288(3) 0.04372(8) 1.2547(3) 0.0420(7) Uani 1 1 d . . . . .
Si3 Si 1.0517(2) 0.19746(7) 1.1906(3) 0.0368(6) Uani 1 1 d . . . . .
Si4 Si 0.8495(3) 0.13791(8) 0.6371(3) 0.0410(7) Uani 1 1 d . . . . .
O1 O 0.6218(5) 0.17724(16) 0.8700(6) 0.0361(15) Uani 1 1 d . . . . .
O2 O 0.6263(6) 0.08551(17) 0.7984(7) 0.0502(18) Uani 1 1 d . . . . .
C1 C 0.6637(9) 0.0778(3) 1.1079(10) 0.043(2) Uani 1 1 d . . . . .
H1 H 0.6248 0.0545 1.0673 0.052 Uiso 1 1 calc R U . . .
C2 C 0.5909(9) 0.1117(3) 1.0989(10) 0.043(2) Uani 1 1 d . . . . .
C3 C 0.6917(8) 0.1393(3) 1.1737(9) 0.039(2) Uani 1 1 d . . . . .
H3 H 0.6758 0.1648 1.1871 0.046 Uiso 1 1 calc R U . . .
C4 C 0.8173(8) 0.1224(2) 1.2234(9) 0.036(2) Uani 1 1 d . . . . .
H4 H 0.8982 0.1350 1.2736 0.043 Uiso 1 1 calc R U . . .
C5 C 0.8027(8) 0.0834(2) 1.1858(8) 0.031(2) Uani 1 1 d . . . . .
C6 C 0.3524(15) 0.0690(4) 1.0775(16) 0.133(6) Uani 1 1 d D U . . .
H6A H 0.3652 0.0693 1.1705 0.199 Uiso 1 1 calc R U . . .
H6B H 0.4036 0.0484 1.0660 0.199 Uiso 1 1 calc R U . . .
H6C H 0.2593 0.0653 1.0165 0.199 Uiso 1 1 calc R U . . .
C7 C 0.3732(10) 0.1546(4) 1.1265(12) 0.082(4) Uani 1 1 d . . . . .
H7A H 0.4034 0.1783 1.1042 0.122 Uiso 1 1 calc R U . . .
H7B H 0.2787 0.1561 1.0978 0.122 Uiso 1 1 calc R U . . .
H7C H 0.4194 0.1505 1.2237 0.122 Uiso 1 1 calc R U . . .
C8 C 0.3098(11) 0.1225(4) 0.8527(13) 0.100(5) Uani 1 1 d . . . . .
H8A H 0.3265 0.1018 0.8042 0.150 Uiso 1 1 calc R U . . .
H8B H 0.2163 0.1233 0.8293 0.150 Uiso 1 1 calc R U . . .
H8C H 0.3356 0.1465 0.8277 0.150 Uiso 1 1 calc R U . . .
C9 C 0.8580(9) 0.0073(2) 1.3262(9) 0.046(3) Uani 1 1 d . . . . .
H9A H 0.8411 0.0187 1.3968 0.069 Uiso 1 1 calc R U . . .
H9B H 0.7757 -0.0024 1.2548 0.069 Uiso 1 1 calc R U . . .
H9C H 0.9203 -0.0136 1.3641 0.069 Uiso 1 1 calc R U . . .
C10 C 0.9586(11) 0.0195(3) 1.1196(11) 0.065(3) Uani 1 1 d . . . . .
H10A H 0.9956 0.0377 1.0798 0.098 Uiso 1 1 calc R U . . .
H10B H 1.0201 -0.0014 1.1593 0.098 Uiso 1 1 calc R U . . .
H10C H 0.8755 0.0098 1.0499 0.098 Uiso 1 1 calc R U . . .
C11 C 1.0902(9) 0.0620(3) 1.3900(10) 0.053(3) Uani 1 1 d . . . . .
H11A H 1.1259 0.0809 1.3515 0.079 Uiso 1 1 calc R U . . .
H11B H 1.0759 0.0734 1.4623 0.079 Uiso 1 1 calc R U . . .
H11C H 1.1522 0.0410 1.4262 0.079 Uiso 1 1 calc R U . . .
C12 C 0.9211(8) 0.1708(2) 0.9067(8) 0.031(2) Uani 1 1 d . . . . .
H12 H 0.8954 0.1955 0.8716 0.037 Uiso 1 1 calc R U . . .
C13 C 0.9829(8) 0.1621(2) 1.0488(9) 0.031(2) Uani 1 1 d . . . . .
C14 C 1.0067(8) 0.1214(2) 1.0524(9) 0.035(2) Uani 1 1 d . . . . .
H14 H 1.0484 0.1069 1.1321 0.043 Uiso 1 1 calc R U . . .
C15 C 0.9588(8) 0.1068(2) 0.9209(9) 0.032(2) Uani 1 1 d . . . . .
H15 H 0.9621 0.0812 0.8983 0.038 Uiso 1 1 calc R U . . .
C16 C 0.9032(8) 0.1380(2) 0.8249(9) 0.036(2) Uani 1 1 d . . . . .
C17 C 1.1374(9) 0.2353(3) 1.1397(10) 0.056(3) Uani 1 1 d . . . . .
H17A H 1.1744 0.2542 1.2112 0.084 Uiso 1 1 calc R U . . .
H17B H 1.2079 0.2239 1.1250 0.084 Uiso 1 1 calc R U . . .
H17C H 1.0742 0.2474 1.0567 0.084 Uiso 1 1 calc R U . . .
C18 C 1.1741(9) 0.1735(3) 1.3519(9) 0.050(3) Uani 1 1 d . . . . .
H18A H 1.2092 0.1920 1.4246 0.075 Uiso 1 1 calc R U . . .
H18B H 1.1300 0.1533 1.3758 0.075 Uiso 1 1 calc R U . . .
H18C H 1.2461 0.1628 1.3379 0.075 Uiso 1 1 calc R U . . .
C19 C 0.9211(8) 0.2213(2) 1.2253(9) 0.040(2) Uani 1 1 d . . . . .
H19A H 0.9628 0.2393 1.2994 0.060 Uiso 1 1 calc R U . . .
H19B H 0.8597 0.2348 1.1447 0.060 Uiso 1 1 calc R U . . .
H19C H 0.8736 0.2022 1.2497 0.060 Uiso 1 1 calc R U . . .
C20 C 0.9606(12) 0.1711(3) 0.6041(10) 0.067(3) Uani 1 1 d . . . . .
H20A H 0.9520 0.1966 0.6332 0.101 Uiso 1 1 calc R U . . .
H20B H 1.0516 0.1626 0.6541 0.101 Uiso 1 1 calc R U . . .
H20C H 0.9360 0.1713 0.5078 0.101 Uiso 1 1 calc R U . . .
C21 C 0.6772(11) 0.1573(4) 0.5386(10) 0.093(5) Uani 1 1 d . . . . .
H21A H 0.6723 0.1826 0.5715 0.140 Uiso 1 1 calc R U . . .
H21B H 0.6556 0.1586 0.4432 0.140 Uiso 1 1 calc R U . . .
H21C H 0.6147 0.1407 0.5504 0.140 Uiso 1 1 calc R U . . .
C22 C 0.8678(13) 0.0895(3) 0.5809(11) 0.070(4) Uani 1 1 d . . . . .
H22A H 0.8104 0.0720 0.5975 0.105 Uiso 1 1 calc R U . . .
H22B H 0.8434 0.0899 0.4846 0.105 Uiso 1 1 calc R U . . .
H22C H 0.9590 0.0813 0.6309 0.105 Uiso 1 1 calc R U . . .
C23 C 0.5555(8) 0.2128(3) 0.8199(9) 0.039(2) Uani 1 1 d . . . . .
C24 C 0.6549(9) 0.2415(3) 0.8113(10) 0.051(3) Uani 1 1 d . . . . .
H23A H 0.6108 0.2657 0.7774 0.076 Uiso 1 1 calc R U . . .
H23B H 0.7281 0.2451 0.9008 0.076 Uiso 1 1 calc R U . . .
H23C H 0.6881 0.2317 0.7503 0.076 Uiso 1 1 calc R U . . .
C25 C 0.4407(9) 0.2062(3) 0.6791(9) 0.055(3) Uani 1 1 d . . . . .
H24A H 0.3948 0.2301 0.6439 0.082 Uiso 1 1 calc R U . . .
H24B H 0.4748 0.1965 0.6187 0.082 Uiso 1 1 calc R U . . .
H24C H 0.3796 0.1878 0.6854 0.082 Uiso 1 1 calc R U . . .
C26 C 0.5066(8) 0.2280(3) 0.9182(9) 0.043(2) Uani 1 1 d . . . . .
H25A H 0.4616 0.2521 0.8849 0.065 Uiso 1 1 calc R U . . .
H25B H 0.4457 0.2099 0.9260 0.065 Uiso 1 1 calc R U . . .
H25C H 0.5814 0.2318 1.0065 0.065 Uiso 1 1 calc R U . . .
C27 C 0.5618(11) 0.0542(3) 0.7068(11) 0.065(3) Uani 1 1 d D . . . .
C28 C 0.457(2) 0.0379(6) 0.733(3) 0.076(6) Uani 0.67(3) 1 d D U P A 1
H28A H 0.4952 0.0273 0.8241 0.114 Uiso 0.67(3) 1 calc R U P A 1
H28B H 0.4123 0.0179 0.6678 0.114 Uiso 0.67(3) 1 calc R U P A 1
H28C H 0.3938 0.0576 0.7253 0.114 Uiso 0.67(3) 1 calc R U P A 1
C28' C 0.529(5) 0.0274(10) 0.798(4) 0.076(6) Uani 0.33(3) 1 d D U P A 2
H28D H 0.6092 0.0151 0.8627 0.114 Uiso 0.33(3) 1 calc R U P A 2
H28E H 0.4664 0.0082 0.7417 0.114 Uiso 0.33(3) 1 calc R U P A 2
H28F H 0.4900 0.0420 0.8453 0.114 Uiso 0.33(3) 1 calc R U P A 2
C29 C 0.4959(18) 0.0701(5) 0.5573(13) 0.071(5) Uani 0.707(19) 1 d D . P A 1
H29A H 0.4408 0.0919 0.5516 0.106 Uiso 0.707(19) 1 calc R U P A 1
H29B H 0.4418 0.0503 0.4958 0.106 Uiso 0.707(19) 1 calc R U P A 1
H29C H 0.5643 0.0778 0.5325 0.106 Uiso 0.707(19) 1 calc R U P A 1
C29' C 0.430(3) 0.0671(12) 0.606(4) 0.071(5) Uani 0.293(19) 1 d D U P A 2
H29D H 0.4139 0.0926 0.6296 0.106 Uiso 0.293(19) 1 calc R U P A 2
H29E H 0.3633 0.0499 0.6065 0.106 Uiso 0.293(19) 1 calc R U P A 2
H29F H 0.4268 0.0674 0.5171 0.106 Uiso 0.293(19) 1 calc R U P A 2
C30 C 0.6665(17) 0.0267(4) 0.715(2) 0.086(6) Uani 0.89(3) 1 d D . P A 1
H30A H 0.7193 0.0382 0.6756 0.129 Uiso 0.89(3) 1 calc R U P A 1
H30B H 0.6247 0.0037 0.6650 0.129 Uiso 0.89(3) 1 calc R U P A 1
H30C H 0.7230 0.0203 0.8089 0.129 Uiso 0.89(3) 1 calc R U P A 1
C30' C 0.593(16) 0.025(3) 0.630(16) 0.086(6) Uani 0.11(3) 1 d D . P A 2
H30D H 0.5160 0.0094 0.5798 0.129 Uiso 0.11(3) 1 calc R U P A 2
H30E H 0.6195 0.0375 0.5672 0.129 Uiso 0.11(3) 1 calc R U P A 2
H30F H 0.6654 0.0093 0.6923 0.129 Uiso 0.11(3) 1 calc R U P A 2

loop_
_atom_site_aniso_label
_atom_site_aniso_U_11
_atom_site_aniso_U_22
_atom_site_aniso_U_33
_atom_site_aniso_U_23
_atom_site_aniso_U_13
_atom_site_aniso_U_12
Ce1 0.0206(2) 0.0336(3) 0.0391(3) -0.0012(3) 0.0106(2) -0.0007(3)
Si1 0.0302(15) 0.0470(18) 0.106(3) 0.0138(17) 0.0358(17) 0.0042(13)
Si2 0.0409(16) 0.0391(16) 0.0524(18) 0.0116(13) 0.0267(14) 0.0170(13)
Si3 0.0241(13) 0.0403(15) 0.0431(16) -0.0082(13) 0.0127(12) -0.0035(11)
Si4 0.0436(16) 0.0471(17) 0.0358(15) -0.0044(12) 0.0210(13) 0.0052(13)
O1 0.027(3) 0.035(3) 0.039(4) 0.005(3) 0.008(3) 0.011(3)
O2 0.043(4) 0.043(4) 0.060(4) -0.016(3) 0.019(3) -0.007(3)
C1 0.038(6) 0.030(5) 0.072(7) 0.006(5) 0.035(5) 0.005(4)
C2 0.038(6) 0.037(5) 0.067(7) 0.007(5) 0.034(5) 0.005(5)
C3 0.028(5) 0.042(6) 0.048(6) 0.006(5) 0.019(4) 0.007(4)
C4 0.030(5) 0.036(5) 0.044(5) -0.001(5) 0.019(4) 0.001(4)
C5 0.031(5) 0.036(5) 0.032(5) -0.003(4) 0.019(4) -0.001(4)
C6 0.101(9) 0.111(9) 0.181(10) 0.035(8) 0.059(7) -0.018(7)
C7 0.047(7) 0.118(11) 0.093(9) -0.001(8) 0.043(7) 0.023(7)
C8 0.035(6) 0.127(12) 0.116(11) -0.026(9) 0.015(7) 0.010(8)
C9 0.050(6) 0.040(6) 0.045(6) 0.001(5) 0.019(5) -0.001(5)
C10 0.084(9) 0.053(7) 0.072(8) 0.016(6) 0.046(7) 0.037(6)
C11 0.047(6) 0.046(6) 0.063(7) 0.015(5) 0.024(5) 0.003(5)
C12 0.031(5) 0.033(5) 0.037(5) -0.002(4) 0.023(4) -0.003(4)
C13 0.027(5) 0.035(5) 0.038(5) -0.001(4) 0.021(4) -0.006(4)
C14 0.021(4) 0.042(6) 0.041(6) 0.001(5) 0.011(4) -0.001(4)
C15 0.027(5) 0.027(5) 0.041(6) 0.007(4) 0.015(4) 0.010(4)
C16 0.032(5) 0.043(6) 0.035(5) 0.000(4) 0.017(4) 0.005(4)
C17 0.042(6) 0.053(7) 0.072(7) -0.020(6) 0.026(6) -0.021(5)
C18 0.032(5) 0.059(7) 0.041(6) -0.004(5) 0.002(4) 0.003(5)
C19 0.038(5) 0.040(6) 0.037(6) -0.014(4) 0.013(4) -0.002(4)
C20 0.091(9) 0.061(7) 0.055(7) -0.013(6) 0.037(7) -0.020(7)
C21 0.068(9) 0.165(14) 0.039(7) 0.015(8) 0.018(6) 0.042(9)
C22 0.122(11) 0.045(6) 0.063(8) -0.017(6) 0.059(8) -0.010(7)
C23 0.022(5) 0.045(6) 0.049(6) -0.006(5) 0.015(4) -0.003(4)
C24 0.047(6) 0.059(7) 0.042(6) 0.004(5) 0.015(5) 0.013(5)
C25 0.030(6) 0.072(7) 0.050(6) -0.005(6) 0.007(5) 0.012(5)
C26 0.029(5) 0.039(6) 0.058(7) 0.005(5) 0.016(5) 0.005(4)
C27 0.056(7) 0.060(8) 0.086(9) -0.012(7) 0.037(7) -0.014(6)
C28 0.063(8) 0.077(8) 0.085(8) -0.007(6) 0.031(6) -0.004(6)
C28' 0.063(8) 0.077(8) 0.085(8) -0.007(6) 0.031(6) -0.004(6)
C29 0.078(12) 0.078(10) 0.043(10) 0.003(8) 0.015(8) -0.021(10)
C29' 0.078(12) 0.078(10) 0.043(10) 0.003(8) 0.015(8) -0.021(10)
C30 0.073(12) 0.070(9) 0.107(15) -0.044(10) 0.034(11) -0.017(9)
C30' 0.073(12) 0.070(9) 0.107(15) -0.044(10) 0.034(11) -0.017(9)

loop_
_atom_type_symbol
_atom_type_description
_atom_type_scat_dispersion_real
_atom_type_scat_dispersion_imag
_atom_type_scat_source
C C 0.0033 0.0016 'International Tables Vol C Tables 4.2.6.8 and 6.1.1.4'
H H 0.0000 0.0000 'International Tables Vol C Tables 4.2.6.8 and 6.1.1.4'
O O 0.0106 0.0060 'International Tables Vol C Tables 4.2.6.8 and 6.1.1.4'
Si Si 0.0817 0.0704 'International Tables Vol C Tables 4.2.6.8 and 6.1.1.4'
Ce Ce -0.2486 2.6331 'International Tables Vol C Tables 4.2.6.8 and 6.1.1.4'

loop_
_geom_angle_atom_site_label_1
_geom_angle_atom_site_label_2
_geom_angle_atom_site_label_3
_geom_angle
O1 Ce1 O2 103.9(2)
O1 Ce1 C4 110.2(2)
O2 Ce1 C4 127.5(3)
O1 Ce1 C3 85.9(2)
O2 Ce1 C3 122.7(3)
C4 Ce1 C3 29.4(2)
O1 Ce1 C14 125.1(2)
O2 Ce1 C14 113.9(2)
C4 Ce1 C14 76.4(3)
C3 Ce1 C14 103.8(3)
O1 Ce1 C15 125.1(2)
O2 Ce1 C15 88.1(2)
C4 Ce1 C15 102.6(2)
C3 Ce1 C15 131.5(2)
C14 Ce1 C15 29.0(2)
O1 Ce1 C13 96.1(2)
O2 Ce1 C13 136.3(2)
C4 Ce1 C13 78.3(2)
C3 Ce1 C13 96.8(3)
C14 Ce1 C13 29.9(2)
C15 Ce1 C13 49.2(2)
O1 Ce1 C12 80.6(2)
O2 Ce1 C12 117.1(2)
C4 Ce1 C12 107.1(2)
C3 Ce1 C12 120.2(3)
C14 Ce1 C12 47.5(3)
C15 Ce1 C12 47.7(2)
C13 Ce1 C12 29.4(2)
O1 Ce1 C1 119.2(2)
O2 Ce1 C1 81.1(3)
C4 Ce1 C1 47.7(3)
C3 Ce1 C1 47.5(3)
C14 Ce1 C1 105.1(3)
C15 Ce1 C1 115.5(2)
C13 Ce1 C1 121.7(3)
C12 Ce1 C1 150.7(3)
O1 Ce1 C5 134.2(2)
O2 Ce1 C5 99.8(2)
C4 Ce1 C5 29.4(2)
C3 Ce1 C5 48.4(2)
C14 Ce1 C5 77.2(2)
C15 Ce1 C5 94.0(2)
C13 Ce1 C5 93.0(2)
C12 Ce1 C5 121.5(2)
C1 Ce1 C5 29.1(2)
O1 Ce1 C2 90.6(2)
O2 Ce1 C2 93.1(3)
C4 Ce1 C2 49.1(3)
C3 Ce1 C2 29.7(3)
C14 Ce1 C2 123.7(3)
C15 Ce1 C2 142.8(3)
C13 Ce1 C2 125.5(3)
C12 Ce1 C2 149.7(3)
C1 Ce1 C2 29.1(2)
C5 Ce1 C2 49.1(2)
O1 Ce1 C16 95.9(2)
O2 Ce1 C16 89.5(3)
C4 Ce1 C16 124.0(3)
C3 Ce1 C16 146.4(3)
C14 Ce1 C16 48.6(3)
C15 Ce1 C16 29.8(2)
C13 Ce1 C16 49.6(2)
C12 Ce1 C16 29.0(2)
C1 Ce1 C16 144.8(2)
C5 Ce1 C16 123.1(2)
C2 Ce1 C16 172.1(3)
C7 Si1 C6 111.3(7)
C7 Si1 C8 108.0(5)
C6 Si1 C8 106.7(7)
C7 Si1 C2 108.8(5)
C6 Si1 C2 107.7(6)
C8 Si1 C2 114.4(5)
C9 Si2 C10 107.0(5)
C9 Si2 C11 110.3(4)
C10 Si2 C11 109.2(5)
C9 Si2 C5 106.6(4)
C10 Si2 C5 112.8(4)
C11 Si2 C5 110.9(4)
C13 Si3 C17 107.2(4)
C13 Si3 C19 113.4(4)
C17 Si3 C19 107.8(4)
C13 Si3 C18 110.1(4)
C17 Si3 C18 109.9(5)
C19 Si3 C18 108.4(4)
C22 Si4 C20 108.6(5)
C22 Si4 C16 110.0(4)
C20 Si4 C16 107.7(4)
C22 Si4 C21 112.4(6)
C20 Si4 C21 106.0(6)
C16 Si4 C21 111.9(4)
C23 O1 Ce1 175.9(5)
C27 O2 Ce1 174.4(6)
C5 C1 C2 111.9(8)
C5 C1 Ce1 75.9(5)
C2 C1 Ce1 75.9(5)
C1 C2 C3 103.8(8)
C1 C2 Si1 125.9(7)
C3 C2 Si1 128.9(7)
C1 C2 Ce1 75.0(5)
C3 C2 Ce1 72.5(5)
Si1 C2 Ce1 127.2(5)
C4 C3 C2 110.0(8)
C4 C3 Ce1 74.9(5)
C2 C3 Ce1 77.8(5)
C3 C4 C5 109.2(8)
C3 C4 Ce1 75.7(5)
C5 C4 Ce1 78.4(5)
C4 C5 C1 105.1(7)
C4 C5 Si2 128.7(6)
C1 C5 Si2 124.7(7)
C4 C5 Ce1 72.3(5)
C1 C5 Ce1 75.0(5)
Si2 C5 Ce1 128.2(4)
C16 C12 C13 112.4(8)
C16 C12 Ce1 76.0(5)
C13 C12 Ce1 75.0(4)
C12 C13 C14 103.5(7)
C12 C13 Si3 125.9(6)
C14 C13 Si3 129.0(6)
C12 C13 Ce1 75.5(5)
C14 C13 Ce1 74.0(4)
Si3 C13 Ce1 125.9(4)
C15 C14 C13 110.6(7)
C15 C14 Ce1 75.9(5)
C13 C14 Ce1 76.1(4)
C14 C15 C16 108.6(7)
C14 C15 Ce1 75.1(5)
C16 C15 Ce1 76.5(5)
C12 C16 C15 104.8(7)
C12 C16 Si4 125.8(7)
C15 C16 Si4 128.4(7)
C12 C16 Ce1 74.9(5)
C15 C16 Ce1 73.6(5)
Si4 C16 Ce1 125.0(4)
O1 C23 C26 109.1(7)
O1 C23 C25 108.6(7)
C26 C23 C25 111.3(8)
O1 C23 C24 108.8(7)
C26 C23 C24 108.9(7)
C25 C23 C24 110.1(8)
O2 C27 C28 110.9(11)
O2 C27 C29' 108.3(19)
O2 C27 C30' 139(6)
C29' C27 C30' 102(7)
O2 C27 C30 108.2(11)
C28 C27 C30 115.1(14)
O2 C27 C28' 101.7(17)
C29' C27 C28' 103(3)
C30' C27 C28' 98(6)
O2 C27 C29 108.5(10)
C28 C27 C29 107.7(15)
C30 C27 C29 106.1(13)

loop_
_geom_bond_atom_site_label_1
_geom_bond_atom_site_label_2
_geom_bond_distance
Ce1 O1 2.077(5)
Ce1 O2 2.097(6)
Ce1 C4 2.733(9)
Ce1 C3 2.743(9)
Ce1 C14 2.764(8)
Ce1 C15 2.774(8)
Ce1 C13 2.791(8)
Ce1 C12 2.798(8)
Ce1 C1 2.799(9)
Ce1 C5 2.810(8)
Ce1 C2 2.811(9)
Ce1 C16 2.812(9)
Si1 C7 1.821(11)
Si1 C6 1.826(11)
Si1 C8 1.844(13)
Si1 C2 1.853(9)
Si2 C9 1.844(9)
Si2 C10 1.855(10)
Si2 C11 1.856(10)
Si2 C5 1.870(9)
Si3 C13 1.852(9)
Si3 C17 1.854(9)
Si3 C19 1.863(8)
Si3 C18 1.871(9)
Si4 C22 1.833(10)
Si4 C20 1.847(10)
Si4 C16 1.861(9)
Si4 C21 1.861(11)
O1 C23 1.417(10)
O2 C27 1.432(12)
C1 C5 1.410(11)
C1 C2 1.411(11)
C2 C3 1.425(12)
C3 C4 1.388(11)
C4 C5 1.406(11)
C12 C16 1.407(11)
C12 C13 1.420(11)
C13 C14 1.433(11)
C14 C15 1.385(11)
C15 C16 1.438(11)
C23 C26 1.505(12)
C23 C25 1.513(12)
C23 C24 1.529(12)
C27 C28 1.446(14)
C27 C29' 1.455(18)
C27 C30' 1.46(2)
C27 C30 1.485(13)
C27 C28' 1.523(18)
C27 C29 1.558(14)
